data_4063856
loop_
_publ_author_name
'Ransom, Paul'
'Ashley, Andrew E.'
'Brown, N. David'
'Thompson, Amber L.'
'O&#x2019;Hare, Dermot'

_publ_section_title
;
 Synthesis, Characterization, and Polymerization Studies of
 Ethylenebis(hexamethylindenyl) Complexes of Zirconium and Hafnium
;
_journal_issue 4
_journal_name_full Organometallics
_journal_page_first 800
_journal_paper_doi 10.1021/om100986j
_journal_volume 30
_journal_year 2011
_chemical_formula_moiety 'C32 H40 Cl2 Hf1'
_chemical_formula_sum 'C32 H40 Cl2 Hf'
_chemical_formula_weight 674.07
_chemical_melting_point ?
_space_group_IT_number 14
_symmetry_cell_setting monoclinic
_symmetry_space_group_name_Hall '-P 2yn'
_symmetry_space_group_name_H-M 'P 1 21/n 1'
_atom_sites_solution_hydrogens geom
_atom_sites_solution_primary direct
_cell_angle_alpha 90
_cell_angle_beta 107.4514(6)
_cell_angle_gamma 90
_cell_formula_units_Z 4
_cell_length_a 18.5146(3)
_cell_length_b 8.01700(10)
_cell_length_c 19.3519(3)
_cell_measurement_reflns_used 6522
_cell_measurement_temperature 150
_cell_measurement_theta_max 27
_cell_measurement_theta_min 5
_cell_volume 2740.22(7)
_computing_cell_refinement 'DENZO/SCALEPACK (Otwinowski & Minor, 1997)'
_computing_data_collection 'COLLECT (Nonius, 1997-2001).'
_computing_data_reduction 'DENZO/SCALEPACK (Otwinowski & Minor, 1997)'
_computing_molecular_graphics 'CAMERON (Watkin et al., 1996)'
_computing_publication_material 'CRYSTALS (Betteridge et al., 2003)'
_computing_structure_refinement 'CRYSTALS (Betteridge et al., 2003)'
_computing_structure_solution 'SIR92 (Altomare et al., 1994)'
_diffrn_ambient_temperature 150
_diffrn_measured_fraction_theta_full 0.993
_diffrn_measured_fraction_theta_max 0.991
_diffrn_measurement_device 'Nonius KappaCCD'
_diffrn_measurement_device_type Area
_diffrn_measurement_method \w
_diffrn_radiation_monochromator graphite
_diffrn_radiation_type 'Mo K\a'
_diffrn_radiation_wavelength 0.71073
_diffrn_reflns_av_R_equivalents 0.081
_diffrn_reflns_limit_h_max 22
_diffrn_reflns_limit_h_min -24
_diffrn_reflns_limit_k_max 10
_diffrn_reflns_limit_k_min 0
_diffrn_reflns_limit_l_max 25
_diffrn_reflns_limit_l_min 0
_diffrn_reflns_number 6206
_diffrn_reflns_theta_full 26.907
_diffrn_reflns_theta_max 27.456
_diffrn_reflns_theta_min 5.094
_diffrn_standards_number 0
_exptl_absorpt_coefficient_mu 4.021
_exptl_absorpt_correction_T_max 0.96
_exptl_absorpt_correction_T_min 0.80
_exptl_absorpt_correction_type multi-scan
_exptl_absorpt_process_details 'DENZO/SCALEPACK (Otwinowski & Minor, 1997)'
_exptl_crystal_colour clear_pale_yellow
_exptl_crystal_density_diffrn 1.634
_exptl_crystal_density_meas ?
_exptl_crystal_density_method 'not measured'
_exptl_crystal_description plate
_exptl_crystal_F_000 1352
_exptl_crystal_size_max 0.15
_exptl_crystal_size_mid 0.07
_exptl_crystal_size_min 0.01
_refine_diff_density_max 3.09
_refine_diff_density_min -1.97
_refine_ls_extinction_coef 56(9)
_refine_ls_extinction_method 'Larson (1970), Equation 22'
_refine_ls_goodness_of_fit_ref 0.9582
_refine_ls_hydrogen_treatment constr
_refine_ls_matrix_type full
_refine_ls_number_parameters 318
_refine_ls_number_reflns 6206
_refine_ls_number_restraints 0
_refine_ls_R_factor_all 0.0716
_refine_ls_R_factor_gt 0.0410
_refine_ls_shift/su_max 0.001001
_refine_ls_structure_factor_coef Fsqd
_refine_ls_weighting_details
;
 Method= Modified Sheldrick 
 w=1/[\s^2^(F^2^) + ( 0.04P)^2^ + 8.20P] 
 ,where P=(max(Fo^2^,0) + 2Fc^2^)/3 
;
_refine_ls_weighting_scheme calc
_refine_ls_wR_factor_all 0.0935
_refine_ls_wR_factor_gt 0.0850
_refine_ls_wR_factor_ref 0.0935
_reflns_limit_h_max 22
_reflns_limit_h_min -24
_reflns_limit_k_max 10
_reflns_limit_k_min 0
_reflns_limit_l_max 25
_reflns_limit_l_min 0
_reflns_number_gt 4284
_reflns_number_total 6206
_reflns_threshold_expression I>2.0\s(I)
_oxford_diffrn_Wilson_B_factor 1.76
_oxford_diffrn_Wilson_scale 216.24
_oxford_refine_ls_r_factor_ref 0.0716
_oxford_refine_ls_scale 0.069409(17)
_oxford_reflns_number_all 6206
_oxford_reflns_threshold_expression_ref I>-3.0\s(I)
_oxford_structure_analysis_title 001NDB08
_cod_data_source_file om100986j_si_002.cif
_cod_data_source_block meso-3
_cod_depositor_comments
;
The following automatic conversions were performed:

'_chemical_melting_point' value 'not measured' was changed to '?' -
the value is undefined or not given.

Automatic conversion script
Id: cif_fix_values 1715 2011-07-08 13:25:40Z adriana 

The following automatic conversions were performed:

'_exptl_crystal_density_meas' value 'not measured' was changed to '?'
- the value is perceived as not measured.

Automatic conversion script
Id: cif_fix_values 3008 2015-01-20 13:52:24Z robertas 
;
_cod_original_sg_symbol_H-M 'P 21/n '
_cod_original_formula_sum 'C32 H40 Cl2 Hf1'
_cod_database_code 4063856

loop_
_symmetry_equiv_pos_as_xyz
x,y,z
-x,-y,-z
x+1/2,-y+1/2,z+1/2
-x+1/2,y+1/2,-z+1/2

loop_
_atom_site_label
_atom_site_type_symbol
_atom_site_fract_x
_atom_site_fract_y
_atom_site_fract_z
_atom_site_U_iso_or_equiv
_atom_site_occupancy
_atom_site_adp_type
_atom_site_refinement_flags_posn
Hf1 Hf 0.264346(12) 0.01090(3) 0.548112(11) 0.0215 1.0000 Uani .
Cl2 Cl 0.28630(9) 0.21710(16) 0.64362(8) 0.0310 1.0000 Uani .
Cl6 Cl 0.23947(8) 0.20659(15) 0.45024(7) 0.0265 1.0000 Uani .
C7 C 0.3528(3) -0.1465(7) 0.4912(3) 0.0258 1.0000 Uani .
C8 C 0.3441(3) -0.2366(6) 0.5524(3) 0.0268 1.0000 Uani .
C9 C 0.3804(3) -0.1434(8) 0.6144(3) 0.0323 1.0000 Uani .
C10 C 0.3955(4) -0.1947(9) 0.6935(3) 0.0448 1.0000 Uani .
C11 C 0.4088(3) 0.0093(7) 0.5946(3) 0.0266 1.0000 Uani .
C12 C 0.3930(3) 0.0064(7) 0.5175(3) 0.0254 1.0000 Uani .
C13 C 0.4121(3) 0.1192(7) 0.4692(3) 0.0323 1.0000 Uani .
C14 C 0.4589(4) 0.2731(8) 0.4988(4) 0.0469 1.0000 Uani .
C15 C 0.3850(4) 0.0875(8) 0.3963(3) 0.0344 1.0000 Uani .
C16 C 0.3479(4) -0.0673(8) 0.3693(4) 0.0389 1.0000 Uani .
C17 C 0.3356(3) -0.1877(7) 0.4151(3) 0.0311 1.0000 Uani .
C18 C 0.3170(4) -0.3669(8) 0.3897(4) 0.0504 1.0000 Uani .
C19 C 0.4551(4) 0.1308(9) 0.6485(4) 0.0476 1.0000 Uani .
C20 C 0.3069(4) -0.4036(7) 0.5540(4) 0.0385 1.0000 Uani .
C21 C 0.2207(4) -0.3982(7) 0.5138(4) 0.0337 1.0000 Uani .
C22 C 0.1834(3) -0.2377(6) 0.5273(3) 0.0241 1.0000 Uani .
C24 C 0.1383(3) -0.1164(6) 0.4783(3) 0.0240 1.0000 Uani .
C25 C 0.1104(4) -0.1065(7) 0.4011(3) 0.0301 1.0000 Uani .
C26 C 0.1195(4) -0.2511(9) 0.3540(4) 0.0476 1.0000 Uani .
C27 C 0.0708(3) 0.0342(7) 0.3705(3) 0.0323 1.0000 Uani .
C28 C 0.0521(4) 0.1631(7) 0.4126(4) 0.0352 1.0000 Uani .
C29 C 0.0751(3) 0.1544(7) 0.4878(4) 0.0305 1.0000 Uani .
C30 C 0.1193(3) 0.0152(7) 0.5209(3) 0.0250 1.0000 Uani .
C31 C 0.1489(3) -0.0312(7) 0.5958(3) 0.0286 1.0000 Uani .
C32 C 0.1863(3) -0.1861(7) 0.5986(3) 0.0284 1.0000 Uani .
C33 C 0.2113(4) -0.2932(9) 0.6663(3) 0.0430 1.0000 Uani .
C34 C 0.1360(4) 0.0451(9) 0.6624(3) 0.0423 1.0000 Uani .
C35 C 0.0568(4) 0.2908(8) 0.5336(4) 0.0514 1.0000 Uani .
C1 C 0.0062(5) 0.3099(9) 0.3739(4) 0.0586 1.0000 Uani .
C2 C 0.0485(4) 0.0574(10) 0.2886(3) 0.0496 1.0000 Uani .
C3 C 0.3966(5) 0.2088(10) 0.3412(4) 0.0595 1.0000 Uani .
C4 C 0.3226(5) -0.1008(11) 0.2886(4) 0.0572 1.0000 Uani .
H103 H 0.3726 -0.1132 0.7173 0.0660 1.0000 Uiso R
H102 H 0.4497 -0.1984 0.7168 0.0662 1.0000 Uiso R
H101 H 0.3732 -0.3028 0.6955 0.0659 1.0000 Uiso R
H141 H 0.4770 0.3235 0.4616 0.0738 1.0000 Uiso R
H142 H 0.5019 0.2442 0.5403 0.0741 1.0000 Uiso R
H143 H 0.4281 0.3530 0.5139 0.0740 1.0000 Uiso R
H183 H 0.3479 -0.3980 0.3597 0.0750 1.0000 Uiso R
H182 H 0.3271 -0.4411 0.4312 0.0751 1.0000 Uiso R
H181 H 0.2647 -0.3739 0.3615 0.0751 1.0000 Uiso R
H191 H 0.4350 0.2423 0.6376 0.0689 1.0000 Uiso R
H192 H 0.5063 0.1302 0.6463 0.0689 1.0000 Uiso R
H193 H 0.4549 0.0982 0.6964 0.0689 1.0000 Uiso R
H201 H 0.3149 -0.4357 0.6045 0.0480 1.0000 Uiso R
H202 H 0.3300 -0.4873 0.5308 0.0479 1.0000 Uiso R
H211 H 0.1961 -0.4923 0.5293 0.0422 1.0000 Uiso R
H212 H 0.2137 -0.4072 0.4625 0.0418 1.0000 Uiso R
H263 H 0.0773 -0.2518 0.3104 0.0715 1.0000 Uiso R
H262 H 0.1204 -0.3556 0.3793 0.0717 1.0000 Uiso R
H261 H 0.1656 -0.2376 0.3414 0.0721 1.0000 Uiso R
H331 H 0.2473 -0.2350 0.7045 0.0662 1.0000 Uiso R
H332 H 0.2339 -0.3957 0.6571 0.0659 1.0000 Uiso R
H333 H 0.1686 -0.3208 0.6820 0.0659 1.0000 Uiso R
H343 H 0.1617 -0.0185 0.7052 0.0660 1.0000 Uiso R
H342 H 0.1536 0.1590 0.6673 0.0660 1.0000 Uiso R
H341 H 0.0825 0.0455 0.6567 0.0662 1.0000 Uiso R
H353 H 0.0992 0.3066 0.5758 0.0811 1.0000 Uiso R
H352 H 0.0138 0.2610 0.5486 0.0810 1.0000 Uiso R
H351 H 0.0462 0.3931 0.5067 0.0808 1.0000 Uiso R
H11 H -0.0213 0.3553 0.4044 0.0809 1.0000 Uiso R
H12 H -0.0281 0.2748 0.3294 0.0811 1.0000 Uiso R
H13 H 0.0390 0.3941 0.3650 0.0812 1.0000 Uiso R
H23 H 0.0596 0.1696 0.2770 0.0711 1.0000 Uiso R
H22 H 0.0761 -0.0191 0.2678 0.0711 1.0000 Uiso R
H21 H -0.0041 0.0381 0.2680 0.0711 1.0000 Uiso R
H31 H 0.4189 0.1515 0.3088 0.0961 1.0000 Uiso R
H32 H 0.4308 0.2948 0.3661 0.0962 1.0000 Uiso R
H33 H 0.3494 0.2595 0.3136 0.0961 1.0000 Uiso R
H43 H 0.3045 -0.2132 0.2788 0.0871 1.0000 Uiso R
H42 H 0.3640 -0.0854 0.2698 0.0869 1.0000 Uiso R
H41 H 0.2830 -0.0256 0.2636 0.0870 1.0000 Uiso R

loop_
_atom_site_aniso_label
_atom_site_aniso_U_11
_atom_site_aniso_U_22
_atom_site_aniso_U_33
_atom_site_aniso_U_23
_atom_site_aniso_U_13
_atom_site_aniso_U_12
Hf1 0.02269(14) 0.02221(13) 0.01959(13) -0.00008(10) 0.00655(9) 0.00005(11)
Cl2 0.0365(9) 0.0290(7) 0.0292(7) -0.0083(6) 0.0127(6) -0.0038(6)
Cl6 0.0284(7) 0.0239(6) 0.0278(7) 0.0051(6) 0.0092(6) 0.0024(6)
C7 0.020(3) 0.028(3) 0.030(3) -0.001(2) 0.008(2) 0.006(2)
C8 0.021(3) 0.022(3) 0.036(3) 0.010(2) 0.007(3) 0.006(2)
C9 0.026(3) 0.046(3) 0.024(3) 0.008(3) 0.007(3) 0.011(3)
C10 0.038(4) 0.062(4) 0.031(4) 0.010(3) 0.006(3) 0.001(3)
C11 0.024(3) 0.032(3) 0.022(3) -0.002(2) 0.004(2) 0.002(3)
C12 0.020(3) 0.027(3) 0.029(3) -0.002(2) 0.008(2) 0.002(3)
C13 0.024(3) 0.031(3) 0.043(4) 0.008(3) 0.013(3) 0.006(3)
C14 0.047(5) 0.030(3) 0.071(5) 0.010(3) 0.028(4) -0.002(3)
C15 0.032(4) 0.043(3) 0.031(4) 0.015(3) 0.014(3) 0.016(3)
C16 0.034(4) 0.054(4) 0.031(4) 0.004(3) 0.015(3) 0.019(3)
C17 0.023(3) 0.036(3) 0.033(3) -0.006(3) 0.006(3) 0.000(3)
C18 0.049(5) 0.050(4) 0.051(5) -0.019(3) 0.012(4) 0.002(3)
C19 0.036(4) 0.056(4) 0.045(4) -0.016(3) 0.005(3) -0.001(3)
C20 0.036(4) 0.032(3) 0.052(4) 0.005(3) 0.020(3) 0.003(3)
C21 0.040(4) 0.019(3) 0.046(4) 0.003(2) 0.019(3) 0.004(2)
C22 0.022(3) 0.021(2) 0.032(3) 0.001(2) 0.012(2) -0.004(2)
C24 0.026(3) 0.025(3) 0.021(3) -0.004(2) 0.007(2) -0.006(2)
C25 0.033(4) 0.037(3) 0.023(3) -0.002(2) 0.012(3) -0.010(3)
C26 0.054(5) 0.060(4) 0.030(4) -0.008(3) 0.015(3) 0.007(4)
C27 0.028(3) 0.038(3) 0.030(3) 0.005(3) 0.007(3) -0.006(3)
C28 0.026(4) 0.031(3) 0.046(4) 0.005(3) 0.005(3) -0.001(3)
C29 0.020(3) 0.026(3) 0.049(4) -0.002(3) 0.014(3) 0.000(2)
C30 0.020(3) 0.030(3) 0.025(3) 0.001(2) 0.008(2) -0.002(2)
C31 0.026(3) 0.035(3) 0.028(3) -0.005(2) 0.013(2) -0.007(2)
C32 0.023(3) 0.034(3) 0.030(3) 0.010(2) 0.010(3) 0.000(2)
C33 0.036(4) 0.061(4) 0.036(4) 0.020(3) 0.016(3) 0.010(3)
C34 0.038(4) 0.061(4) 0.033(4) -0.014(3) 0.019(3) -0.005(3)
C35 0.045(5) 0.036(4) 0.081(6) -0.005(3) 0.032(4) 0.008(3)
C1 0.058(5) 0.050(4) 0.054(5) 0.017(4) -0.004(4) 0.005(4)
C2 0.043(4) 0.069(5) 0.030(4) 0.019(3) 0.002(3) -0.007(4)
C3 0.075(6) 0.067(5) 0.051(5) 0.024(4) 0.041(4) 0.020(4)
C4 0.054(5) 0.087(6) 0.033(4) 0.001(4) 0.015(4) 0.010(4)

loop_
_atom_type_symbol
_atom_type_scat_dispersion_real
_atom_type_scat_dispersion_imag
_atom_type_scat_Cromer_Mann_a1
_atom_type_scat_Cromer_Mann_b1
_atom_type_scat_Cromer_Mann_a2
_atom_type_scat_Cromer_Mann_b2
_atom_type_scat_Cromer_Mann_a3
_atom_type_scat_Cromer_Mann_b3
_atom_type_scat_Cromer_Mann_a4
_atom_type_scat_Cromer_Mann_b4
_atom_type_scat_Cromer_Mann_c
_atom_type_scat_source
C 0.0033 0.0016 2.3100 20.8439 1.0200 10.2075 1.5886 0.5687 0.8650 51.6512 0.2156 'International Tables Vol C 4.2.6.8 and 6.1.1.4'
H 0.0000 0.0000 0.4930 10.5109 0.3229 26.1257 0.1402 3.1424 0.0408 57.7998 0.0030 'International Tables Vol C 4.2.6.8 and 6.1.1.4'
Hf -0.5830 6.1852 29.1440 1.8326 15.1726 9.5999 14.7586 0.2751 4.3001 72.0290 8.5815 'International Tables Vol C 4.2.6.8 and 6.1.1.4'
Cl 0.1484 0.1585 11.4604 0.0104 7.1964 1.1662 6.2556 18.5194 1.6455 47.7784 -9.5574 'International Tables Vol C 4.2.6.8 and 6.1.1.4'

loop_
_geom_angle_atom_site_label_1
_geom_angle_atom_site_label_2
_geom_angle_atom_site_label_3
_geom_angle
_geom_angle_publ_flag
Cl2 Hf1 Cl6 96.02(5) yes
Cl2 Hf1 C7 132.95(13) yes
Cl6 Hf1 C7 88.80(13) yes
Cl2 Hf1 C8 124.29(14) yes
Cl6 Hf1 C8 121.75(14) yes
C7 Hf1 C8 33.16(18) yes
Cl2 Hf1 C9 91.41(15) yes
Cl6 Hf1 C9 131.88(15) yes
C7 Hf1 C9 53.83(18) yes
C8 Hf1 C9 33.00(19) yes
Cl2 Hf1 C11 79.39(13) yes
Cl6 Hf1 C11 102.41(13) yes
C7 Hf1 C11 54.01(17) yes
C8 Hf1 C11 55.22(18) yes
C9 Hf1 C11 32.95(19) yes
Cl2 Hf1 C12 103.05(12) yes
Cl6 Hf1 C12 78.63(12) yes
C7 Hf1 C12 32.35(17) yes
C8 Hf1 C12 54.53(18) yes
C9 Hf1 C12 53.43(18) yes
Cl2 Hf1 C22 129.39(13) yes
Cl6 Hf1 C22 116.03(14) yes
C7 Hf1 C22 88.10(18) yes
C8 Hf1 C22 71.39(18) yes
C9 Hf1 C22 94.1(2) yes
Cl2 Hf1 C24 126.79(13) yes
Cl6 Hf1 C24 85.07(13) yes
C7 Hf1 C24 100.23(18) yes
C8 Hf1 C24 98.08(18) yes
C9 Hf1 C24 126.30(19) yes
Cl2 Hf1 C30 94.18(13) yes
Cl6 Hf1 C30 83.59(12) yes
C7 Hf1 C30 132.83(17) yes
C8 Hf1 C30 126.56(18) yes
C9 Hf1 C30 143.24(19) yes
Cl2 Hf1 C31 77.55(13) yes
Cl6 Hf1 C31 112.54(14) yes
C7 Hf1 C31 142.22(17) yes
C8 Hf1 C31 115.70(18) yes
C9 Hf1 C31 115.49(19) yes
Cl2 Hf1 C32 96.65(14) yes
Cl6 Hf1 C32 135.93(13) yes
C7 Hf1 C32 111.82(19) yes
C8 Hf1 C32 83.68(19) yes
C9 Hf1 C32 89.75(19) yes
C11 Hf1 C12 32.10(17) yes
C11 Hf1 C22 125.28(18) yes
C12 Hf1 C22 120.22(17) yes
C11 Hf1 C24 152.35(17) yes
C12 Hf1 C24 128.90(17) yes
C22 Hf1 C24 33.46(17) yes
C11 Hf1 C30 171.55(17) yes
C12 Hf1 C30 156.34(17) yes
C22 Hf1 C30 55.22(17) yes
C24 Hf1 C30 32.86(17) yes
C11 Hf1 C31 139.64(18) yes
C12 Hf1 C31 168.77(17) yes
C22 Hf1 C31 54.87(18) yes
C24 Hf1 C31 53.96(18) yes
C30 Hf1 C31 32.27(18) yes
C11 Hf1 C32 121.37(18) yes
C12 Hf1 C32 137.95(18) yes
C22 Hf1 C32 33.27(18) yes
C24 Hf1 C32 54.02(18) yes
C30 Hf1 C32 53.52(17) yes
C31 Hf1 C32 32.05(18) yes
Hf1 C7 C8 69.5(3) yes
Hf1 C7 C12 76.1(3) yes
C8 C7 C12 108.0(5) yes
Hf1 C7 C17 125.1(4) yes
C8 C7 C17 132.7(5) yes
C12 C7 C17 118.9(5) yes
Hf1 C8 C7 77.4(3) yes
Hf1 C8 C9 74.2(3) yes
C7 C8 C9 107.1(5) yes
Hf1 C8 C20 116.3(4) yes
C7 C8 C20 128.9(5) yes
C9 C8 C20 124.0(5) yes
Hf1 C9 C8 72.8(3) yes
Hf1 C9 C10 121.5(4) yes
C8 C9 C10 127.6(6) yes
Hf1 C9 C11 76.4(3) yes
C8 C9 C11 110.4(5) yes
C10 C9 C11 121.8(6) yes
C9 C10 H103 108.7 no
C9 C10 H102 109.1 no
H103 C10 H102 109.9 no
C9 C10 H101 109.3 no
H103 C10 H101 109.4 no
H102 C10 H101 110.5 no
C9 C11 Hf1 70.6(3) yes
C9 C11 C12 106.8(5) yes
Hf1 C11 C12 76.6(3) yes
C9 C11 C19 123.5(5) yes
Hf1 C11 C19 124.3(4) yes
C12 C11 C19 129.2(5) yes
C7 C12 C11 107.6(5) yes
C7 C12 Hf1 71.6(3) yes
C11 C12 Hf1 71.3(3) yes
C7 C12 C13 120.8(5) yes
C11 C12 C13 131.5(5) yes
Hf1 C12 C13 124.2(4) yes
C12 C13 C14 119.7(6) yes
C12 C13 C15 118.2(6) yes
C14 C13 C15 122.0(6) yes
C13 C14 H141 110.1 no
C13 C14 H142 110.5 no
H141 C14 H142 109.5 no
C13 C14 H143 109.5 no
H141 C14 H143 108.5 no
H142 C14 H143 108.6 no
C13 C15 C16 121.4(6) yes
C13 C15 C3 121.5(6) yes
C16 C15 C3 117.0(6) yes
C15 C16 C17 121.7(6) yes
C15 C16 C4 119.6(6) yes
C17 C16 C4 118.7(7) yes
C7 C17 C16 117.8(5) yes
C7 C17 C18 120.2(6) yes
C16 C17 C18 121.3(6) yes
C17 C18 H183 108.7 no
C17 C18 H182 110.0 no
H183 C18 H182 109.7 no
C17 C18 H181 109.4 no
H183 C18 H181 108.9 no
H182 C18 H181 110.2 no
C11 C19 H191 110.4 no
C11 C19 H192 109.5 no
H191 C19 H192 108.4 no
C11 C19 H193 109.1 no
H191 C19 H193 110.3 no
H192 C19 H193 109.2 no
C8 C20 C21 111.8(5) yes
C8 C20 H201 108.7 no
C21 C20 H201 109.6 no
C8 C20 H202 109.5 no
C21 C20 H202 108.4 no
H201 C20 H202 108.9 no
C20 C21 C22 112.9(5) yes
C20 C21 H211 109.2 no
C22 C21 H211 108.9 no
C20 C21 H212 108.4 no
C22 C21 H212 108.2 no
H211 C21 H212 109.1 no
C21 C22 Hf1 115.4(4) yes
C21 C22 C24 131.6(5) yes
Hf1 C22 C24 76.4(3) yes
C21 C22 C32 121.6(5) yes
Hf1 C22 C32 76.2(3) yes
C24 C22 C32 106.7(5) yes
C22 C24 Hf1 70.2(3) yes
C22 C24 C25 133.1(5) yes
Hf1 C24 C25 121.4(4) yes
C22 C24 C30 108.1(5) yes
Hf1 C24 C30 75.2(3) yes
C25 C24 C30 118.8(5) yes
C24 C25 C26 121.0(5) yes
C24 C25 C27 118.3(5) yes
C26 C25 C27 120.6(5) yes
C25 C26 H263 108.9 no
C25 C26 H262 110.3 no
H263 C26 H262 109.0 no
C25 C26 H261 109.5 no
H263 C26 H261 109.0 no
H262 C26 H261 110.2 no
C25 C27 C28 122.5(6) yes
C25 C27 C2 119.3(6) yes
C28 C27 C2 118.1(6) yes
C27 C28 C29 120.9(5) yes
C27 C28 C1 118.6(6) yes
C29 C28 C1 120.5(6) yes
C28 C29 C30 117.9(5) yes
C28 C29 C35 121.7(6) yes
C30 C29 C35 120.4(6) yes
C24 C30 C29 121.5(5) yes
C24 C30 Hf1 71.9(3) yes
C29 C30 Hf1 121.8(4) yes
C24 C30 C31 107.6(5) yes
C29 C30 C31 130.8(5) yes
Hf1 C30 C31 74.4(3) yes
C30 C31 Hf1 73.3(3) yes
C30 C31 C32 107.4(5) yes
Hf1 C31 C32 71.4(3) yes
C30 C31 C34 130.3(5) yes
Hf1 C31 C34 127.6(4) yes
C32 C31 C34 121.6(5) yes
Hf1 C32 C22 70.5(3) yes
Hf1 C32 C31 76.5(3) yes
C22 C32 C31 110.0(5) yes
Hf1 C32 C33 128.7(4) yes
C22 C32 C33 125.7(5) yes
C31 C32 C33 123.3(5) yes
C32 C33 H331 110.7 no
C32 C33 H332 111.2 no
H331 C33 H332 108.7 no
C32 C33 H333 109.7 no
H331 C33 H333 108.6 no
H332 C33 H333 108.0 no
C31 C34 H343 110.8 no
C31 C34 H342 109.4 no
H343 C34 H342 110.5 no
C31 C34 H341 108.8 no
H343 C34 H341 109.0 no
H342 C34 H341 108.3 no
C29 C35 H353 109.1 no
C29 C35 H352 110.5 no
H353 C35 H352 108.5 no
C29 C35 H351 110.4 no
H353 C35 H351 109.4 no
H352 C35 H351 108.9 no
C28 C1 H11 108.3 no
C28 C1 H12 110.1 no
H11 C1 H12 109.7 no
C28 C1 H13 110.3 no
H11 C1 H13 109.1 no
H12 C1 H13 109.5 no
C27 C2 H23 110.2 no
C27 C2 H22 110.2 no
H23 C2 H22 108.8 no
C27 C2 H21 109.9 no
H23 C2 H21 108.5 no
H22 C2 H21 109.2 no
C15 C3 H31 109.5 no
C15 C3 H32 108.6 no
H31 C3 H32 108.8 no
C15 C3 H33 111.4 no
H31 C3 H33 109.5 no
H32 C3 H33 109.0 no
C16 C4 H43 110.5 no
C16 C4 H42 109.6 no
H43 C4 H42 108.7 no
C16 C4 H41 111.2 no
H43 C4 H41 108.8 no
H42 C4 H41 107.9 no

loop_
_geom_bond_atom_site_label_1
_geom_bond_atom_site_label_2
_geom_bond_distance
_geom_bond_publ_flag
Hf1 Cl2 2.4215(13) yes
Hf1 Cl6 2.3953(13) yes
Hf1 C7 2.562(6) yes
Hf1 C8 2.459(5) yes
Hf1 C9 2.478(6) yes
Hf1 C11 2.553(5) yes
Hf1 C12 2.622(5) yes
Hf1 C22 2.453(5) yes
Hf1 C24 2.534(5) yes
Hf1 C30 2.577(5) yes
Hf1 C31 2.593(6) yes
Hf1 C32 2.527(5) yes
C7 C8 1.436(8) yes
C7 C12 1.445(8) yes
C7 C17 1.450(8) yes
C8 C9 1.402(8) yes
C8 C20 1.511(8) yes
C9 C10 1.527(8) yes
C9 C11 1.428(8) yes
C10 H103 0.969 no
C10 H102 0.969 no
C10 H101 0.965 no
C11 C12 1.432(8) yes
C11 C19 1.494(8) yes
C12 C13 1.421(8) yes
C13 C14 1.518(9) yes
C13 C15 1.371(9) yes
C14 H141 0.968 no
C14 H142 0.974 no
C14 H143 0.961 no
C15 C16 1.439(10) yes
C15 C3 1.506(9) yes
C16 C17 1.374(9) yes
C16 C4 1.515(9) yes
C17 C18 1.524(8) yes
C18 H183 0.962 no
C18 H182 0.971 no
C18 H181 0.959 no
C19 H191 0.967 no
C19 H192 0.961 no
C19 H193 0.964 no
C20 C21 1.551(9) yes
C20 H201 0.978 no
C20 H202 0.975 no
C21 C22 1.519(7) yes
C21 H211 0.975 no
C21 H212 0.964 no
C22 C24 1.438(8) yes
C22 C32 1.428(8) yes
C24 C25 1.429(8) yes
C24 C30 1.446(7) yes
C25 C26 1.515(8) yes
C25 C27 1.378(8) yes
C26 H263 0.963 no
C26 H262 0.967 no
C26 H261 0.962 no
C27 C28 1.423(9) yes
C27 C2 1.524(8) yes
C28 C29 1.389(9) yes
C28 C1 1.512(8) yes
C29 C30 1.418(8) yes
C29 C35 1.508(8) yes
C30 C31 1.437(8) yes
C31 C32 1.415(8) yes
C31 C34 1.508(8) yes
C32 C33 1.518(8) yes
C33 H331 0.955 no
C33 H332 0.962 no
C33 H333 0.954 no
C34 H343 0.967 no
C34 H342 0.965 no
C34 H341 0.963 no
C35 H353 0.956 no
C35 H352 0.956 no
C35 H351 0.959 no
C1 H11 0.959 no
C1 H12 0.948 no
C1 H13 0.957 no
C2 H23 0.964 no
C2 H22 0.960 no
C2 H21 0.947 no
C3 H31 0.964 no
C3 H32 0.962 no
C3 H33 0.967 no
C4 H43 0.960 no
C4 H42 0.950 no
C4 H41 0.960 no

loop_
_geom_hbond_atom_site_label_D
_geom_hbond_atom_site_label_H
_geom_hbond_atom_site_label_A
_geom_hbond_angle_DHA
_geom_hbond_distance_DH
_geom_hbond_distance_HA
_geom_hbond_distance_DA
_geom_hbond_publ_flag
C18 H182 C20 131 0.97 2.53 3.255(9) yes

loop_
_oxford_twin_element_scale_factors
0.9560(8)
0.0440(8)
